data_4348686
loop_
_publ_author_name
'Fedushkin, Igor L.'
'Skatova, Alexandra A.'
'Dodonov, Vladimir A.'
'Yang, Xiao-Juan'
'Chudakova, Valentina A.'
'Piskunov, Alexander V.'
'Demeshko, Serhiy'
'Baranov, Evgeny V.'

_publ_section_title
;
 Ligand &quot;Brackets&quot; for Ga-Ga Bond.
;
_journal_issue 17
_journal_name_full 'Inorganic chemistry'
_journal_page_first 9047
_journal_page_last 9056
_journal_paper_doi 10.1021/acs.inorgchem.6b01514
_journal_volume 55
_journal_year 2016
_chemical_formula_sum 'C91 H98 Ga2 N6'
_chemical_formula_weight 1415.19
_space_group_crystal_system monoclinic
_space_group_IT_number 14
_space_group_name_Hall '-P 2yn'
_space_group_name_H-M_alt 'P 1 21/n 1'
_atom_sites_solution_hydrogens geom
_atom_sites_solution_primary direct
_atom_sites_solution_secondary difmap
_audit_creation_method SHELXL-2014/7
_cell_angle_alpha 90
_cell_angle_beta 101.0780(10)
_cell_angle_gamma 90
_cell_formula_units_Z 2
_cell_length_a 14.7470(3)
_cell_length_b 13.6449(3)
_cell_length_c 19.1465(5)
_cell_measurement_reflns_used 900
_cell_measurement_temperature 100(2)
_cell_measurement_theta_max 30
_cell_measurement_theta_min 2
_cell_volume 3780.90(15)
_computing_cell_refinement 'Bruker SAINT'
_computing_data_collection 'Bruker SMART'
_computing_data_reduction 'Bruker SHELXTL'
_computing_molecular_graphics 'Bruker SHELXTL'
_computing_publication_material 'Bruker SHELXTL'
_computing_structure_refinement 'SHELXL-2014/7 (Sheldrick, 2014)'
_computing_structure_solution 'SHELXS-97 (Sheldrick, 2008)'
_diffrn_ambient_temperature 100(2)
_diffrn_measured_fraction_theta_full 0.997
_diffrn_measured_fraction_theta_max 0.997
_diffrn_measurement_device_type 'CCD area detector'
_diffrn_measurement_method 'omega scans'
_diffrn_radiation_type MoK\a
_diffrn_radiation_wavelength 0.71073
_diffrn_reflns_av_R_equivalents 0.0386
_diffrn_reflns_av_unetI/netI 0.0344
_diffrn_reflns_Laue_measured_fraction_full 0.997
_diffrn_reflns_Laue_measured_fraction_max 0.997
_diffrn_reflns_limit_h_max 18
_diffrn_reflns_limit_h_min -18
_diffrn_reflns_limit_k_max 16
_diffrn_reflns_limit_k_min -16
_diffrn_reflns_limit_l_max 23
_diffrn_reflns_limit_l_min -23
_diffrn_reflns_number 31953
_diffrn_reflns_point_group_measured_fraction_full 0.997
_diffrn_reflns_point_group_measured_fraction_max 0.997
_diffrn_reflns_theta_full 25.242
_diffrn_reflns_theta_max 26.000
_diffrn_reflns_theta_min 2.051
_diffrn_source 'fine-focus sealed tube'
_exptl_absorpt_coefficient_mu 0.763
_exptl_absorpt_correction_T_max 0.8927
_exptl_absorpt_correction_T_min 0.7835
_exptl_absorpt_correction_type multi-scan
_exptl_absorpt_process_details 'SADABS (Sheldrick, 2008a)'
_exptl_crystal_colour dark_green
_exptl_crystal_density_diffrn 1.243
_exptl_crystal_description prism
_exptl_crystal_F_000 1496
_exptl_crystal_size_max 0.220
_exptl_crystal_size_mid 0.200
_exptl_crystal_size_min 0.180
_refine_diff_density_max 0.602
_refine_diff_density_min -0.325
_refine_diff_density_rms 0.067
_refine_ls_extinction_method none
_refine_ls_goodness_of_fit_ref 1.022
_refine_ls_hydrogen_treatment constr
_refine_ls_matrix_type full
_refine_ls_number_parameters 475
_refine_ls_number_reflns 7405
_refine_ls_number_restraints 25
_refine_ls_restrained_S_all 1.032
_refine_ls_R_factor_all 0.0614
_refine_ls_R_factor_gt 0.0403
_refine_ls_shift/su_max 0.001
_refine_ls_shift/su_mean 0.000
_refine_ls_structure_factor_coef Fsqd
_refine_ls_weighting_details 'w=1/[\s^2^(Fo^2^)+(0.0647P)^2^] where P=(Fo^2^+2Fc^2^)/3'
_refine_ls_weighting_scheme calc
_refine_ls_wR_factor_gt 0.0972
_refine_ls_wR_factor_ref 0.1047
_reflns_Friedel_coverage 0.000
_reflns_number_gt 5509
_reflns_number_total 7405
_reflns_threshold_expression 'I > 2\s(I)'
_cod_data_source_file ic6b01514_si_007.cif
_cod_data_source_block gabianonnm
_cod_original_sg_symbol_H-M 'P 21/n'
_cod_database_code 4348686
_shelx_shelxl_version_number 2014/7
_shelx_space_group_comment
;
The symmetry employed for this shelxl refinement is uniquely defined
by the following loop, which should always be used as a source of
symmetry information in preference to the above space-group names.
They are only intended as comments.
;
_shelx_estimated_absorpt_t_min 0.850
_shelx_estimated_absorpt_t_max 0.875

loop_
_space_group_symop_operation_xyz
'x, y, z'
'-x+1/2, y+1/2, -z+1/2'
'-x, -y, -z'
'x-1/2, -y-1/2, z-1/2'

loop_
_atom_site_label
_atom_site_type_symbol
_atom_site_fract_x
_atom_site_fract_y
_atom_site_fract_z
_atom_site_U_iso_or_equiv
_atom_site_adp_type
_atom_site_occupancy
_atom_site_site_symmetry_order
_atom_site_calc_flag
_atom_site_refinement_flags_posn
_atom_site_refinement_flags_adp
_atom_site_refinement_flags_occupancy
_atom_site_disorder_assembly
_atom_site_disorder_group
Ga1 Ga 0.40558(2) -0.00353(2) -0.01605(2) 0.02069(9) Uani 1 1 d . . . . .
N1 N 0.30491(11) -0.09716(13) -0.00615(9) 0.0230(4) Uani 1 1 d . . . . .
N2 N 0.30818(11) 0.06860(13) -0.08116(9) 0.0231(4) Uani 1 1 d . . . . .
N3 N 0.50550(11) -0.05490(13) -0.05460(9) 0.0240(4) Uani 1 1 d . . . . .
C1 C 0.23309(13) -0.07842(15) -0.05883(11) 0.0222(4) Uani 1 1 d . . . . .
C2 C 0.23590(14) 0.00929(15) -0.09965(11) 0.0217(4) Uani 1 1 d . . . . .
C3 C 0.15308(14) 0.01159(16) -0.15605(12) 0.0254(5) Uani 1 1 d . . . . .
C4 C 0.10235(14) -0.07333(16) -0.14554(11) 0.0252(5) Uani 1 1 d . . . . .
C5 C 0.14678(14) -0.13056(16) -0.08701(11) 0.0242(5) Uani 1 1 d . . . . .
C6 C 0.10381(14) -0.21451(16) -0.07022(12) 0.0276(5) Uani 1 1 d . . . . .
H6A H 0.1311 -0.2542 -0.0310 0.033 Uiso 1 1 calc R U . . .
C7 C 0.01722(15) -0.23998(17) -0.11342(13) 0.0315(5) Uani 1 1 d . . . . .
H7A H -0.0129 -0.2978 -0.1022 0.038 Uiso 1 1 calc R U . . .
C8 C -0.02438(15) -0.18511(17) -0.17012(13) 0.0319(5) Uani 1 1 d . . . . .
H8A H -0.0824 -0.2050 -0.1971 0.038 Uiso 1 1 calc R U . . .
C9 C 0.01815(14) -0.09879(17) -0.18912(12) 0.0282(5) Uani 1 1 d . . . . .
C10 C -0.01421(16) -0.0343(2) -0.24687(12) 0.0342(6) Uani 1 1 d . . . . .
H10A H -0.0707 -0.0483 -0.2784 0.041 Uiso 1 1 calc R U . . .
C11 C 0.03489(16) 0.0476(2) -0.25766(12) 0.0362(6) Uani 1 1 d . . . . .
H11A H 0.0117 0.0888 -0.2970 0.043 Uiso 1 1 calc R U . . .
C12 C 0.11917(15) 0.07316(18) -0.21217(12) 0.0315(5) Uani 1 1 d . . . . .
H12A H 0.1514 0.1311 -0.2201 0.038 Uiso 1 1 calc R U . . .
C13 C 0.29786(14) -0.17283(15) 0.04460(11) 0.0242(5) Uani 1 1 d . . . . .
C14 C 0.24847(15) -0.15306(17) 0.09882(12) 0.0290(5) Uani 1 1 d . . . . .
C15 C 0.24084(16) -0.22850(19) 0.14699(13) 0.0375(6) Uani 1 1 d . . . . .
H15A H 0.2069 -0.2175 0.1837 0.045 Uiso 1 1 calc R U . . .
C16 C 0.28159(17) -0.3181(2) 0.14208(14) 0.0421(6) Uani 1 1 d . . . . .
H16A H 0.2749 -0.3685 0.1749 0.050 Uiso 1 1 calc R U . . .
C17 C 0.33212(17) -0.33528(18) 0.08974(13) 0.0381(6) Uani 1 1 d . . . . .
H17A H 0.3612 -0.3971 0.0878 0.046 Uiso 1 1 calc R U . . .
C18 C 0.34131(15) -0.26365(17) 0.03969(12) 0.0292(5) Uani 1 1 d . . . . .
C19 C 0.20448(15) -0.05459(18) 0.10745(12) 0.0329(5) Uani 1 1 d . . . . .
H19A H 0.2285 -0.0070 0.0757 0.039 Uiso 1 1 calc R U . . .
C20 C 0.22944(18) -0.0152(2) 0.18345(14) 0.0424(7) Uani 1 1 d . . . . .
H20A H 0.2968 -0.0145 0.1988 0.064 Uiso 1 1 calc R U . . .
H20B H 0.2021 -0.0573 0.2153 0.064 Uiso 1 1 calc R U . . .
H20C H 0.2054 0.0516 0.1850 0.064 Uiso 1 1 calc R U . . .
C21 C 0.09885(17) -0.0580(2) 0.08415(14) 0.0444(7) Uani 1 1 d . . . . .
H21A H 0.0828 -0.0830 0.0354 0.067 Uiso 1 1 calc R U . . .
H21B H 0.0736 0.0082 0.0861 0.067 Uiso 1 1 calc R U . . .
H21C H 0.0728 -0.1012 0.1161 0.067 Uiso 1 1 calc R U . . .
C22 C 0.39371(16) -0.28593(18) -0.01942(12) 0.0338(5) Uani 1 1 d . . . . .
H22A H 0.4036 -0.2222 -0.0426 0.041 Uiso 1 1 calc R U . . .
C23 C 0.48825(17) -0.3307(3) 0.00671(16) 0.0545(8) Uani 1 1 d . . . . .
H23A H 0.5242 -0.2881 0.0430 0.082 Uiso 1 1 calc R U . . .
H23B H 0.5204 -0.3376 -0.0333 0.082 Uiso 1 1 calc R U . . .
H23C H 0.4812 -0.3953 0.0273 0.082 Uiso 1 1 calc R U . . .
C24 C 0.3365(2) -0.3499(3) -0.07580(17) 0.0675(10) Uani 1 1 d . . . . .
H24A H 0.3676 -0.3558 -0.1165 0.101 Uiso 1 1 calc R U . . .
H24B H 0.2755 -0.3203 -0.0914 0.101 Uiso 1 1 calc R U . . .
H24C H 0.3295 -0.4151 -0.0560 0.101 Uiso 1 1 calc R U . . .
C25 C 0.30726(14) 0.16650(16) -0.10973(12) 0.0274(5) Uani 1 1 d . . . . .
C26 C 0.26300(16) 0.24129(17) -0.07914(13) 0.0345(5) Uani 1 1 d . . . . .
C27 C 0.26433(17) 0.33527(18) -0.10764(16) 0.0453(7) Uani 1 1 d . . . . .
H27A H 0.2344 0.3872 -0.0880 0.054 Uiso 1 1 calc R U . . .
C28 C 0.30815(18) 0.3546(2) -0.16377(17) 0.0522(8) Uani 1 1 d . . . . .
H28A H 0.3083 0.4192 -0.1822 0.063 Uiso 1 1 calc R U . . .
C29 C 0.35132(17) 0.2804(2) -0.19269(15) 0.0451(7) Uani 1 1 d . . . . .
H29A H 0.3812 0.2943 -0.2313 0.054 Uiso 1 1 calc R U . . .
C30 C 0.35250(15) 0.18480(18) -0.16670(13) 0.0335(5) Uani 1 1 d . . . . .
C31 C 0.21259(17) 0.22281(19) -0.01836(14) 0.0401(6) Uani 1 1 d . . . . .
H31A H 0.2315 0.1566 0.0016 0.048 Uiso 1 1 calc R U . . .
C32 C 0.2378(2) 0.2976(2) 0.04225(16) 0.0547(8) Uani 1 1 d . . . . .
H32A H 0.3052 0.3012 0.0568 0.082 Uiso 1 1 calc R U . . .
H32B H 0.2108 0.2771 0.0828 0.082 Uiso 1 1 calc R U . . .
H32C H 0.2136 0.3621 0.0258 0.082 Uiso 1 1 calc R U . . .
C33 C 0.10785(18) 0.2210(2) -0.04498(17) 0.0537(8) Uani 1 1 d . . . . .
H33A H 0.0926 0.1738 -0.0841 0.081 Uiso 1 1 calc R U . . .
H33B H 0.0866 0.2864 -0.0620 0.081 Uiso 1 1 calc R U . . .
H33C H 0.0773 0.2017 -0.0060 0.081 Uiso 1 1 calc R U . . .
C34 C 0.40020(16) 0.10418(19) -0.19978(12) 0.0347(6) Uani 1 1 d . . . . .
H34A H 0.3937 0.0426 -0.1729 0.042 Uiso 1 1 calc R U . . .
C35 C 0.35399(18) 0.0864(2) -0.27719(14) 0.0508(7) Uani 1 1 d . . . . .
H35A H 0.2877 0.0753 -0.2801 0.076 Uiso 1 1 calc R U . . .
H35B H 0.3816 0.0287 -0.2953 0.076 Uiso 1 1 calc R U . . .
H35C H 0.3630 0.1438 -0.3059 0.076 Uiso 1 1 calc R U . . .
C36 C 0.50351(17) 0.1234(2) -0.19372(15) 0.0452(7) Uani 1 1 d . . . . .
H36A H 0.5327 0.1296 -0.1434 0.068 Uiso 1 1 calc R U . . .
H36B H 0.5124 0.1841 -0.2188 0.068 Uiso 1 1 calc R U . . .
H36C H 0.5316 0.0687 -0.2150 0.068 Uiso 1 1 calc R U . . .
C37 C 0.50962(15) -0.10655(16) -0.11547(11) 0.0260(5) Uani 1 1 d . . . . .
C38 C 0.42942(16) -0.13638(17) -0.16336(12) 0.0308(5) Uani 1 1 d . . . . .
H38A H 0.3706 -0.1239 -0.1519 0.037 Uiso 1 1 calc R U . . .
C39 C 0.43421(18) -0.18332(18) -0.22657(13) 0.0395(6) Uani 1 1 d . . . . .
H39A H 0.3788 -0.2008 -0.2583 0.047 Uiso 1 1 calc R U . . .
C40 C 0.5188(2) -0.2052(2) -0.24418(14) 0.0505(7) Uani 1 1 d . . . . .
H40A H 0.5220 -0.2371 -0.2878 0.061 Uiso 1 1 calc R U . . .
C41 C 0.59813(18) -0.1798(2) -0.19708(14) 0.0449(7) Uani 1 1 d . . . . .
H41A H 0.6565 -0.1957 -0.2080 0.054 Uiso 1 1 calc R U . . .
C42 C 0.59443(16) -0.13163(18) -0.13422(13) 0.0333(5) Uani 1 1 d . . . . .
H42A H 0.6504 -0.1150 -0.1029 0.040 Uiso 1 1 calc R U . . .
C1S C -0.0305(4) -0.5120(4) -0.0572(2) 0.0545(19) Uani 0.5 1 d DG . P A -1
C2S C -0.0916(5) -0.5302(5) -0.0117(4) 0.065(3) Uani 0.5 1 d G . P A -1
H2SA H -0.1516 -0.5549 -0.0302 0.078 Uiso 0.5 1 calc R U P A -1
C3S C -0.0648(8) -0.5122(6) 0.0608(4) 0.082(3) Uani 0.5 1 d G U P A -1
H3SA H -0.1066 -0.5247 0.0919 0.099 Uiso 0.5 1 calc R U P A -1
C4S C 0.0230(9) -0.4760(6) 0.08784(19) 0.095(4) Uani 0.5 1 d G U P A -1
H4SA H 0.0413 -0.4637 0.1374 0.114 Uiso 0.5 1 calc R U P A -1
C5S C 0.0841(6) -0.4578(5) 0.0424(4) 0.093(4) Uani 0.5 1 d G U P A -1
H5SA H 0.1441 -0.4331 0.0609 0.112 Uiso 0.5 1 calc R U P A -1
C6S C 0.0573(4) -0.4758(4) -0.0301(3) 0.0417(17) Uani 0.5 1 d G . P A -1
H6SA H 0.0991 -0.4633 -0.0612 0.050 Uiso 0.5 1 calc R U P A -1
C7S C -0.0703(7) -0.5283(7) -0.1361(2) 0.099(3) Uani 0.5 1 d D U P A -1
H7SA H -0.0203 -0.5256 -0.1632 0.148 Uiso 0.5 1 calc R U P A -1
H7SB H -0.1158 -0.4771 -0.1531 0.148 Uiso 0.5 1 calc R U P A -1
H7SC H -0.1003 -0.5926 -0.1426 0.148 Uiso 0.5 1 calc R U P A -1

loop_
_atom_site_aniso_label
_atom_site_aniso_U_11
_atom_site_aniso_U_22
_atom_site_aniso_U_33
_atom_site_aniso_U_23
_atom_site_aniso_U_13
_atom_site_aniso_U_12
Ga1 0.01595(12) 0.02478(14) 0.02085(13) 0.00041(10) 0.00231(9) -0.00087(10)
N1 0.0192(9) 0.0255(10) 0.0246(10) 0.0011(7) 0.0048(7) 0.0005(7)
N2 0.0188(9) 0.0256(10) 0.0245(9) 0.0033(8) 0.0033(7) -0.0011(7)
N3 0.0162(8) 0.0308(10) 0.0243(10) -0.0040(8) 0.0020(7) -0.0002(8)
C1 0.0177(10) 0.0275(11) 0.0218(11) -0.0018(9) 0.0051(8) -0.0001(9)
C2 0.0184(10) 0.0262(11) 0.0211(11) -0.0010(9) 0.0048(8) 0.0026(9)
C3 0.0188(10) 0.0341(13) 0.0236(11) -0.0027(9) 0.0052(9) 0.0010(9)
C4 0.0200(10) 0.0304(12) 0.0263(12) -0.0061(9) 0.0075(9) 0.0006(9)
C5 0.0195(10) 0.0284(12) 0.0248(11) -0.0059(9) 0.0048(9) 0.0011(9)
C6 0.0212(11) 0.0283(12) 0.0343(13) -0.0055(10) 0.0081(9) -0.0001(9)
C7 0.0233(11) 0.0313(13) 0.0415(14) -0.0114(11) 0.0103(10) -0.0062(10)
C8 0.0192(10) 0.0404(14) 0.0362(14) -0.0162(11) 0.0059(10) -0.0025(10)
C9 0.0199(10) 0.0388(13) 0.0263(12) -0.0109(10) 0.0050(9) 0.0021(10)
C10 0.0209(11) 0.0544(15) 0.0255(13) -0.0067(11) 0.0001(9) 0.0023(11)
C11 0.0276(12) 0.0536(16) 0.0257(13) 0.0043(11) 0.0007(10) 0.0067(12)
C12 0.0250(11) 0.0401(14) 0.0288(13) 0.0052(10) 0.0038(9) 0.0013(10)
C13 0.0182(10) 0.0282(12) 0.0249(11) 0.0032(9) 0.0009(8) -0.0037(9)
C14 0.0214(11) 0.0368(13) 0.0278(12) 0.0027(10) 0.0020(9) -0.0027(10)
C15 0.0304(12) 0.0513(16) 0.0320(13) 0.0096(12) 0.0092(10) -0.0052(12)
C16 0.0395(14) 0.0451(16) 0.0401(15) 0.0192(12) 0.0038(12) -0.0029(12)
C17 0.0353(13) 0.0316(13) 0.0443(15) 0.0101(11) 0.0000(11) 0.0015(11)
C18 0.0232(11) 0.0309(12) 0.0308(12) 0.0023(10) -0.0013(9) -0.0008(10)
C19 0.0304(12) 0.0403(14) 0.0303(13) 0.0006(11) 0.0118(10) 0.0015(11)
C20 0.0310(13) 0.0596(18) 0.0384(15) -0.0113(12) 0.0111(11) -0.0036(12)
C21 0.0341(14) 0.0628(19) 0.0363(15) -0.0114(13) 0.0069(11) 0.0094(13)
C22 0.0335(13) 0.0297(13) 0.0384(14) 0.0001(10) 0.0076(11) 0.0025(10)
C23 0.0309(14) 0.070(2) 0.062(2) -0.0053(15) 0.0071(13) 0.0078(14)
C24 0.0384(16) 0.103(3) 0.061(2) -0.0411(19) 0.0079(14) -0.0061(17)
C25 0.0184(10) 0.0291(12) 0.0319(12) 0.0063(10) -0.0024(9) -0.0030(9)
C26 0.0249(12) 0.0307(13) 0.0448(15) 0.0030(11) -0.0007(10) 0.0002(10)
C27 0.0319(13) 0.0276(13) 0.074(2) 0.0046(13) 0.0032(13) 0.0039(11)
C28 0.0327(14) 0.0368(15) 0.083(2) 0.0295(15) 0.0009(14) -0.0013(12)
C29 0.0305(13) 0.0469(16) 0.0556(17) 0.0262(13) 0.0026(12) -0.0043(12)
C30 0.0252(11) 0.0386(14) 0.0339(13) 0.0110(11) -0.0011(10) -0.0041(10)
C31 0.0377(14) 0.0348(14) 0.0489(16) -0.0023(12) 0.0108(12) 0.0074(11)
C32 0.0521(17) 0.0484(17) 0.063(2) -0.0143(15) 0.0082(15) 0.0097(14)
C33 0.0375(15) 0.0628(19) 0.0645(19) -0.0164(16) 0.0192(14) -0.0048(14)
C34 0.0310(12) 0.0432(14) 0.0310(13) 0.0103(11) 0.0084(10) -0.0027(11)
C35 0.0386(15) 0.078(2) 0.0358(15) 0.0049(14) 0.0079(12) -0.0095(15)
C36 0.0311(13) 0.0604(18) 0.0437(16) 0.0142(13) 0.0059(11) 0.0011(13)
C37 0.0273(11) 0.0258(12) 0.0253(12) 0.0001(9) 0.0056(9) 0.0003(9)
C38 0.0257(11) 0.0348(13) 0.0315(13) -0.0033(10) 0.0046(10) -0.0023(10)
C39 0.0414(14) 0.0402(15) 0.0339(14) -0.0101(11) -0.0003(11) -0.0069(12)
C40 0.0596(18) 0.0568(18) 0.0376(16) -0.0241(13) 0.0159(13) -0.0094(15)
C41 0.0389(14) 0.0539(17) 0.0456(16) -0.0201(13) 0.0171(12) -0.0047(13)
C42 0.0255(12) 0.0392(14) 0.0356(14) -0.0087(11) 0.0068(10) -0.0020(10)
C1S 0.073(5) 0.040(4) 0.052(5) 0.007(4) 0.014(4) 0.002(3)
C2S 0.073(6) 0.062(6) 0.067(7) 0.035(5) 0.033(5) 0.027(5)
C3S 0.112(7) 0.078(5) 0.066(6) 0.015(5) 0.040(5) 0.029(5)
C4S 0.156(8) 0.067(5) 0.053(6) 0.005(4) -0.002(6) 0.031(6)
C5S 0.095(7) 0.048(5) 0.126(8) 0.004(6) -0.005(6) -0.001(5)
C6S 0.042(4) 0.037(3) 0.046(5) 0.002(4) 0.008(4) -0.006(3)
C7S 0.102(5) 0.101(4) 0.087(4) -0.016(4) 0.002(4) -0.013(4)

loop_
_atom_type_symbol
_atom_type_description
_atom_type_scat_dispersion_real
_atom_type_scat_dispersion_imag
_atom_type_scat_source
C C 0.0033 0.0016 'International Tables Vol C Tables 4.2.6.8 and 6.1.1.4'
H H 0.0000 0.0000 'International Tables Vol C Tables 4.2.6.8 and 6.1.1.4'
N N 0.0061 0.0033 'International Tables Vol C Tables 4.2.6.8 and 6.1.1.4'
Ga Ga 0.2307 1.6083 'International Tables Vol C Tables 4.2.6.8 and 6.1.1.4'

loop_
_geom_angle_atom_site_label_1
_geom_angle_atom_site_label_2
_geom_angle_atom_site_label_3
_geom_angle
_geom_angle_site_symmetry_1
_geom_angle_site_symmetry_3
N3 Ga1 N3 87.14(7) 3_655 .
N3 Ga1 N2 124.59(8) 3_655 .
N3 Ga1 N2 117.53(7) . .
N3 Ga1 N1 129.41(7) 3_655 .
N3 Ga1 N1 116.52(7) . .
N2 Ga1 N1 85.11(7) . .
N3 Ga1 Ga1 44.03(5) 3_655 3_655
N3 Ga1 Ga1 43.10(5) . 3_655
N2 Ga1 Ga1 135.24(5) . 3_655
N1 Ga1 Ga1 138.16(5) . 3_655
C1 N1 C13 119.84(17) . .
C1 N1 Ga1 107.54(13) . .
C13 N1 Ga1 132.61(13) . .
C2 N2 C25 120.90(17) . .
C2 N2 Ga1 108.25(13) . .
C25 N2 Ga1 130.82(13) . .
C37 N3 Ga1 133.86(14) . 3_655
C37 N3 Ga1 132.97(14) . .
Ga1 N3 Ga1 92.86(7) 3_655 .
N1 C1 C2 117.91(18) . .
N1 C1 C5 133.5(2) . .
C2 C1 C5 108.54(18) . .
N2 C2 C1 117.90(18) . .
N2 C2 C3 133.93(19) . .
C1 C2 C3 108.16(18) . .
C12 C3 C4 119.1(2) . .
C12 C3 C2 135.4(2) . .
C4 C3 C2 105.43(19) . .
C9 C4 C3 123.4(2) . .
C9 C4 C5 123.8(2) . .
C3 C4 C5 112.75(19) . .
C6 C5 C4 118.62(19) . .
C6 C5 C1 136.3(2) . .
C4 C5 C1 105.06(18) . .
C5 C6 C7 118.0(2) . .
C8 C7 C6 123.0(2) . .
C7 C8 C9 120.5(2) . .
C4 C9 C8 116.1(2) . .
C4 C9 C10 115.9(2) . .
C8 C9 C10 128.0(2) . .
C11 C10 C9 121.0(2) . .
C10 C11 C12 122.3(2) . .
C3 C12 C11 118.2(2) . .
C14 C13 C18 121.8(2) . .
C14 C13 N1 118.54(19) . .
C18 C13 N1 119.69(18) . .
C15 C14 C13 117.7(2) . .
C15 C14 C19 119.3(2) . .
C13 C14 C19 123.0(2) . .
C16 C15 C14 121.2(2) . .
C15 C16 C17 120.4(2) . .
C16 C17 C18 121.2(2) . .
C17 C18 C13 117.8(2) . .
C17 C18 C22 120.2(2) . .
C13 C18 C22 122.0(2) . .
C14 C19 C20 112.7(2) . .
C14 C19 C21 111.9(2) . .
C20 C19 C21 109.40(19) . .
C24 C22 C23 110.7(2) . .
C24 C22 C18 110.7(2) . .
C23 C22 C18 113.7(2) . .
C26 C25 C30 121.6(2) . .
C26 C25 N2 119.19(19) . .
C30 C25 N2 119.2(2) . .
C27 C26 C25 117.6(2) . .
C27 C26 C31 119.9(2) . .
C25 C26 C31 122.5(2) . .
C28 C27 C26 121.6(3) . .
C29 C28 C27 119.8(2) . .
C28 C29 C30 121.5(2) . .
C29 C30 C25 117.9(2) . .
C29 C30 C34 120.4(2) . .
C25 C30 C34 121.7(2) . .
C26 C31 C33 111.0(2) . .
C26 C31 C32 112.7(2) . .
C33 C31 C32 110.1(2) . .
C30 C34 C35 111.5(2) . .
C30 C34 C36 112.4(2) . .
C35 C34 C36 110.7(2) . .
N3 C37 C42 121.8(2) . .
N3 C37 C38 122.12(19) . .
C42 C37 C38 116.1(2) . .
C39 C38 C37 121.7(2) . .
C38 C39 C40 120.8(2) . .
C41 C40 C39 118.5(2) . .
C40 C41 C42 121.3(2) . .
C41 C42 C37 121.6(2) . .
C2S C1S C6S 120.0 . .
C2S C1S C7S 114.9(6) . .
C6S C1S C7S 125.0(6) . .
C3S C2S C1S 120.0 . .
C4S C3S C2S 120.0 . .
C5S C4S C3S 120.0 . .
C4S C5S C6S 120.0 . .
C5S C6S C1S 120.0 . .

loop_
_geom_bond_atom_site_label_1
_geom_bond_atom_site_label_2
_geom_bond_distance
_geom_bond_site_symmetry_2
Ga1 N3 1.8717(17) 3_655
Ga1 N3 1.9039(16) .
Ga1 N2 1.9743(17) .
Ga1 N1 1.9952(17) .
Ga1 Ga1 2.7358(4) 3_655
N1 C1 1.339(3) .
N1 C13 1.435(3) .
N2 C2 1.331(3) .
N2 C25 1.443(3) .
N3 C37 1.373(3) .
N3 Ga1 1.8717(17) 3_655
C1 C2 1.434(3) .
C1 C5 1.467(3) .
C2 C3 1.467(3) .
C3 C12 1.380(3) .
C3 C4 1.414(3) .
C4 C9 1.400(3) .
C4 C5 1.419(3) .
C5 C6 1.377(3) .
C6 C7 1.425(3) .
C7 C8 1.364(3) .
C8 C9 1.414(3) .
C9 C10 1.422(3) .
C10 C11 1.369(4) .
C11 C12 1.417(3) .
C13 C14 1.404(3) .
C13 C18 1.407(3) .
C14 C15 1.401(3) .
C14 C19 1.515(3) .
C15 C16 1.373(4) .
C16 C17 1.379(4) .
C17 C18 1.393(3) .
C18 C22 1.519(3) .
C19 C20 1.529(3) .
C19 C21 1.536(3) .
C22 C24 1.513(4) .
C22 C23 1.516(3) .
C25 C26 1.399(3) .
C25 C30 1.406(3) .
C26 C27 1.395(3) .
C26 C31 1.517(3) .
C27 C28 1.382(4) .
C28 C29 1.368(4) .
C29 C30 1.395(3) .
C30 C34 1.509(3) .
C31 C33 1.531(4) .
C31 C32 1.536(4) .
C34 C35 1.527(3) .
C34 C36 1.528(3) .
C37 C42 1.408(3) .
C37 C38 1.410(3) .
C38 C39 1.383(3) .
C39 C40 1.386(4) .
C40 C41 1.377(4) .
C41 C42 1.382(3) .
C1S C2S 1.3900 .
C1S C6S 1.3900 .
C1S C7S 1.5290(10) .
C2S C3S 1.3900 .
C3S C4S 1.3900 .
C4S C5S 1.3900 .
C5S C6S 1.3900 .
